data_7063413
loop_
_publ_author_name
'Narayanaswamy, Srinivasan'
'Bhargavi, G.'
'Rajasekharan, M. V.'

_publ_section_title
;
 Exploring supramolecular architectures in Mn(iii) two-compartment o-vanhd
 Schiff base complexes: insights from apical aqua ligands and bond valence
 sum analysis
;
_journal_issue 34
_journal_name_full 'New Journal of Chemistry'
_journal_page_first 15215
_journal_page_last 15226
_journal_paper_doi 10.1039/D4NJ02177K
_journal_volume 48
_journal_year 2024
_chemical_formula_moiety (C22H28MnN2O6),(ClO4),(H2O)
_chemical_formula_sum 'C22 H30 Cl Mn N2 O11'
_chemical_formula_weight 588.87
_space_group_IT_number 4
_space_group_name_Hall 'P 2yb'
_space_group_name_H-M_alt 'P 1 21 1'
_symmetry_cell_setting monoclinic
_symmetry_space_group_name_Hall 'P 2yb'
_symmetry_space_group_name_H-M 'P 1 21 1'
_atom_sites_solution_hydrogens geom
_atom_sites_solution_primary direct
_atom_sites_solution_secondary difmap
_audit_block_doi 10.5517/ccdc.csd.cc2fw9g3
_audit_creation_method SHELXL-97
_audit_update_record
;
2023-05-04 deposited with the CCDC.	2024-07-31 downloaded from the CCDC.
;
_cell_angle_alpha 90.00
_cell_angle_beta 116.4940(10)
_cell_angle_gamma 90.00
_cell_formula_units_Z 4
_cell_length_a 13.8746(13)
_cell_length_b 13.3040(13)
_cell_length_c 15.4715(14)
_cell_measurement_temperature 298(2)
_cell_volume 2555.9(4)
_computing_cell_refinement 'Bruker SMART'
_computing_data_collection 'Bruker SMART'
_computing_data_reduction 'Bruker SAINT'
_computing_molecular_graphics 'Bruker SHELXTL'
_computing_publication_material 'Bruker SHELXTL'
_computing_structure_refinement 'Bruker SHELXTL'
_computing_structure_solution 'Bruker SHELXTL'
_diffrn_ambient_temperature 298(2)
_diffrn_measured_fraction_theta_full 1.000
_diffrn_measured_fraction_theta_max 0.953
_diffrn_measurement_device_type 'CCD area detector'
_diffrn_measurement_method 'phi and omega scans'
_diffrn_radiation_monochromator graphite
_diffrn_radiation_source 'fine-focus sealed tube'
_diffrn_radiation_type MoK\a
_diffrn_radiation_wavelength 0.71073
_diffrn_reflns_av_R_equivalents 0.0279
_diffrn_reflns_av_sigmaI/netI 0.0368
_diffrn_reflns_limit_h_max 18
_diffrn_reflns_limit_h_min -18
_diffrn_reflns_limit_k_max 17
_diffrn_reflns_limit_k_min -17
_diffrn_reflns_limit_l_max 20
_diffrn_reflns_limit_l_min -20
_diffrn_reflns_number 29607
_diffrn_reflns_theta_full 25.00
_diffrn_reflns_theta_max 28.30
_diffrn_reflns_theta_min 1.47
_exptl_absorpt_coefficient_mu 0.683
_exptl_absorpt_correction_T_max 0.907
_exptl_absorpt_correction_T_min 0.875
_exptl_absorpt_correction_type empirical
_exptl_absorpt_process_details sadabs
_exptl_crystal_colour deep-red
_exptl_crystal_density_diffrn 1.530
_exptl_crystal_density_method 'not measured'
_exptl_crystal_description rectangle
_exptl_crystal_F_000 1224.0
_exptl_crystal_size_max 0.24
_exptl_crystal_size_mid 0.16
_exptl_crystal_size_min 0.14
_refine_diff_density_max 0.446
_refine_diff_density_min -0.253
_refine_diff_density_rms 0.061
_refine_ls_abs_structure_details 'Flack H D (1983), Acta Cryst. A39, 876-881'
_refine_ls_abs_structure_Flack 0.010(10)
_refine_ls_extinction_method none
_refine_ls_goodness_of_fit_ref 1.025
_refine_ls_hydrogen_treatment mixed
_refine_ls_matrix_type full
_refine_ls_number_parameters 719
_refine_ls_number_reflns 11749
_refine_ls_number_restraints 19
_refine_ls_restrained_S_all 1.025
_refine_ls_R_factor_all 0.0414
_refine_ls_R_factor_gt 0.0388
_refine_ls_shift/su_max 0.038
_refine_ls_shift/su_mean 0.001
_refine_ls_structure_factor_coef Fsqd
_refine_ls_weighting_details 'calc w=1/[\s^2^(Fo^2^)+(0.0659P)^2^+0.2329P] where P=(Fo^2^+2Fc^2^)/3'
_refine_ls_weighting_scheme calc
_refine_ls_wR_factor_gt 0.1028
_refine_ls_wR_factor_ref 0.1049
_reflns_number_gt 10977
_reflns_number_total 6626
_reflns_threshold_expression >2sigma(I)
_cod_data_source_file d4nj02177k2.cif
_cod_data_source_block mvr600
_cod_depositor_comments 'Adding full bibliography for 7063412--7063414.cif.'
_cod_original_sg_symbol_H-M 'P 21'
_cod_database_code 7063413

loop_
_symmetry_equiv_pos_as_xyz
'x, y, z'
'-x, y+1/2, -z'

loop_
_atom_site_label
_atom_site_type_symbol
_atom_site_fract_x
_atom_site_fract_y
_atom_site_fract_z
_atom_site_U_iso_or_equiv
_atom_site_adp_type
_atom_site_occupancy
_atom_site_symmetry_multiplicity
_atom_site_calc_flag
_atom_site_refinement_flags
_atom_site_disorder_assembly
_atom_site_disorder_group
H11C H 0.878(3) 0.385(2) 0.244(2) 0.078(12) Uiso 1 1 d D . .
H11D H 0.916(3) 0.416(3) 0.3356(16) 0.092(14) Uiso 1 1 d D . .
H5A H 0.640(2) 0.522(2) 0.2577(15) 0.040(8) Uiso 1 1 d D . .
H5B H 0.604(2) 0.495(2) 0.1652(13) 0.044(8) Uiso 1 1 d D . .
H12C H 0.787(3) 0.789(3) 0.238(2) 0.078(12) Uiso 1 1 d D . .
H6A H 0.733(2) 0.139(2) 0.295(2) 0.051(10) Uiso 1 1 d D . .
H6B H 0.672(2) 0.126(2) 0.343(2) 0.066(11) Uiso 1 1 d D . .
H12D H 0.829(3) 0.802(2) 0.175(2) 0.077(13) Uiso 1 1 d D . .
H25D H 0.798(4) 0.055(4) 0.176(2) 0.13(2) Uiso 1 1 d D . .
H25E H 0.858(5) 0.132(3) 0.226(4) 0.16(3) Uiso 1 1 d D . .
H26E H 0.676(9) 0.771(4) 0.307(4) 0.31(6) Uiso 1 1 d D . .
H26D H 0.640(3) 0.8633(19) 0.271(3) 0.068(12) Uiso 1 1 d D . .
Mn1 Mn 0.65501(3) 0.32328(3) 0.27276(2) 0.03203(9) Uani 1 1 d . . .
O1 O 0.72443(13) 0.30432(13) 0.19423(12) 0.0366(4) Uani 1 1 d . . .
O2 O 0.78061(13) 0.37206(14) 0.37554(12) 0.0384(4) Uani 1 1 d . . .
O3 O 0.86134(15) 0.28473(18) 0.12550(15) 0.0544(5) Uani 1 1 d . . .
O4 O 0.97579(13) 0.41821(15) 0.49256(14) 0.0454(4) Uani 1 1 d . . .
O5 O 0.60053(15) 0.48099(15) 0.21554(14) 0.0425(4) Uani 1 1 d D . .
O6 O 0.71284(19) 0.16270(16) 0.33088(18) 0.0571(5) Uani 1 1 d D . .
N1 N 0.56910(15) 0.34579(16) 0.34445(15) 0.0373(5) Uani 1 1 d . . .
N2 N 0.51868(15) 0.26502(16) 0.17485(14) 0.0350(4) Uani 1 1 d . . .
C1 C 0.68578(19) 0.26639(18) 0.10606(17) 0.0339(5) Uani 1 1 d . . .
C2 C 0.7585(2) 0.2546(2) 0.06548(19) 0.0423(6) Uani 1 1 d . . .
C3 C 0.7253(3) 0.2137(3) -0.0247(2) 0.0583(8) Uani 1 1 d . . .
H3 H 0.7745 0.2041 -0.0497 0.070 Uiso 1 1 calc R . .
C4 C 0.6170(3) 0.1862(3) -0.0794(2) 0.0640(9) Uani 1 1 d . . .
H4 H 0.5944 0.1601 -0.1412 0.077 Uiso 1 1 calc R . .
C5 C 0.5451(2) 0.1972(2) -0.04302(19) 0.0519(7) Uani 1 1 d . . .
H5 H 0.4735 0.1791 -0.0801 0.062 Uiso 1 1 calc R . .
C6 C 0.5783(2) 0.2365(2) 0.05138(18) 0.0377(5) Uani 1 1 d . . .
C7 C 0.50110(19) 0.23754(19) 0.08929(18) 0.0386(5) Uani 1 1 d . . .
H7 H 0.4317 0.2164 0.0482 0.046 Uiso 1 1 calc R . .
C8 C 0.43679(19) 0.2510(2) 0.21139(18) 0.0408(5) Uani 1 1 d . . .
H8 H 0.4542 0.1887 0.2493 0.061 Uiso 1 1 calc R . .
C9 C 0.45187(18) 0.3384(2) 0.28012(17) 0.0396(5) Uani 1 1 d . . .
H9 H 0.4300 0.4000 0.2414 0.059 Uiso 1 1 calc R . .
C10 C 0.3801(2) 0.3268(3) 0.3299(2) 0.0546(7) Uani 1 1 d . . .
H10A H 0.3893 0.3840 0.3717 0.066 Uiso 1 1 calc R . .
H10B H 0.3999 0.2665 0.3693 0.066 Uiso 1 1 calc R . .
C11 C 0.2630(2) 0.3197(3) 0.2541(2) 0.0626(8) Uani 1 1 d . . .
H11A H 0.2173 0.3096 0.2859 0.075 Uiso 1 1 calc R . .
H11B H 0.2419 0.3824 0.2184 0.075 Uiso 1 1 calc R . .
C12 C 0.2468(2) 0.2337(4) 0.1844(3) 0.0732(10) Uani 1 1 d . . .
H12A H 0.1723 0.2327 0.1357 0.088 Uiso 1 1 calc R . .
H12B H 0.2616 0.1705 0.2192 0.088 Uiso 1 1 calc R . .
C13 C 0.3205(2) 0.2441(3) 0.1352(2) 0.0577(8) Uani 1 1 d . . .
H13A H 0.3116 0.1864 0.0939 0.069 Uiso 1 1 calc R . .
H13B H 0.3014 0.3040 0.0953 0.069 Uiso 1 1 calc R . .
C14 C 0.6064(2) 0.3747(2) 0.43208(18) 0.0408(5) Uani 1 1 d . . .
H14 H 0.5572 0.3819 0.4573 0.049 Uiso 1 1 calc R . .
C15 C 0.7173(2) 0.3972(2) 0.49573(18) 0.0408(5) Uani 1 1 d . . .
C16 C 0.7433(3) 0.4256(3) 0.5920(2) 0.0530(7) Uani 1 1 d . . .
H16 H 0.6894 0.4304 0.6120 0.064 Uiso 1 1 calc R . .
C17 C 0.8473(3) 0.4460(3) 0.6551(2) 0.0621(8) Uani 1 1 d . . .
H17 H 0.8647 0.4615 0.7190 0.074 Uiso 1 1 calc R . .
C18 C 0.9273(2) 0.4437(2) 0.6249(2) 0.0522(7) Uani 1 1 d . . .
H18 H 0.9977 0.4590 0.6688 0.063 Uiso 1 1 calc R . .
C19 C 0.9050(2) 0.41941(19) 0.53144(18) 0.0400(5) Uani 1 1 d . . .
C20 C 0.79750(19) 0.39495(18) 0.46414(17) 0.0362(5) Uani 1 1 d . . .
C21 C 0.9400(3) 0.2774(3) 0.0898(3) 0.0669(10) Uani 1 1 d . . .
H21A H 0.9486 0.2083 0.0768 0.100 Uiso 1 1 calc R . .
H21B H 1.0076 0.3032 0.1373 0.100 Uiso 1 1 calc R . .
H21C H 0.9168 0.3158 0.0314 0.100 Uiso 1 1 calc R . .
C22 C 1.0880(2) 0.4296(3) 0.5578(2) 0.0548(7) Uani 1 1 d . . .
H22A H 1.1010 0.4964 0.5838 0.082 Uiso 1 1 calc R . .
H22B H 1.1303 0.4180 0.5237 0.082 Uiso 1 1 calc R . .
H22C H 1.1079 0.3818 0.6095 0.082 Uiso 1 1 calc R . .
Mn2 Mn 0.86412(3) 0.59487(3) 0.24262(2) 0.03199(9) Uani 1 1 d . . .
O7 O 0.79312(12) 0.60106(15) 0.32172(11) 0.0363(3) Uani 1 1 d . . .
O8 O 0.73889(13) 0.55753(15) 0.13257(12) 0.0418(4) Uani 1 1 d . . .
O9 O 0.65195(14) 0.62761(17) 0.38398(14) 0.0503(5) Uani 1 1 d . . .
O10 O 0.55196(14) 0.48854(16) 0.01327(14) 0.0501(5) Uani 1 1 d . . .
O11 O 0.91419(15) 0.43241(14) 0.28198(14) 0.0421(4) Uani 1 1 d D . .
O12 O 0.8280(2) 0.76187(17) 0.21693(19) 0.0605(6) Uani 1 1 d D . .
N3 N 1.00540(15) 0.62506(14) 0.35289(14) 0.0330(4) Uani 1 1 d . . .
N4 N 0.94839(15) 0.60218(18) 0.16770(13) 0.0365(4) Uani 1 1 d . . .
C23 C 0.82975(19) 0.63876(17) 0.40943(17) 0.0325(4) Uani 1 1 d . . .
C24 C 0.7539(2) 0.6529(2) 0.44672(19) 0.0422(5) Uani 1 1 d . . .
C25 C 0.7866(2) 0.6911(3) 0.5385(2) 0.0542(7) Uani 1 1 d . . .
H25 H 0.7363 0.7002 0.5623 0.065 Uiso 1 1 calc R . .
C26 C 0.8941(3) 0.7164(3) 0.5961(2) 0.0579(8) Uani 1 1 d . . .
H26 H 0.9149 0.7423 0.6577 0.070 Uiso 1 1 calc R . .
C27 C 0.9688(2) 0.7030(2) 0.56216(18) 0.0448(6) Uani 1 1 d . . .
H27 H 1.0406 0.7188 0.6012 0.054 Uiso 1 1 calc R . .
C28 C 0.93759(19) 0.66568(18) 0.46850(17) 0.0350(5) Uani 1 1 d . . .
C29 C 1.02041(19) 0.65376(18) 0.43741(17) 0.0347(5) Uani 1 1 d . . .
H29 H 1.0907 0.6680 0.4822 0.042 Uiso 1 1 calc R . .
C30 C 1.09603(17) 0.61087(19) 0.32757(16) 0.0359(5) Uani 1 1 d . . .
H30 H 1.1095 0.5386 0.3269 0.054 Uiso 1 1 calc R . .
C31 C 1.05495(18) 0.6508(2) 0.22462(17) 0.0380(5) Uani 1 1 d . . .
H31 H 1.0420 0.7230 0.2266 0.057 Uiso 1 1 calc R . .
C32 C 1.1376(2) 0.6387(3) 0.1863(2) 0.0559(8) Uani 1 1 d . . .
H32A H 1.1102 0.6676 0.1221 0.067 Uiso 1 1 calc R . .
H32B H 1.1514 0.5679 0.1819 0.067 Uiso 1 1 calc R . .
C33 C 1.2415(2) 0.6912(4) 0.2537(2) 0.0681(10) Uani 1 1 d . . .
H33A H 1.2284 0.7628 0.2539 0.082 Uiso 1 1 calc R . .
H33B H 1.2951 0.6814 0.2303 0.082 Uiso 1 1 calc R . .
C34 C 1.2843(2) 0.6506(4) 0.3561(2) 0.0673(10) Uani 1 1 d . . .
H34A H 1.3492 0.6867 0.3980 0.081 Uiso 1 1 calc R . .
H34B H 1.3028 0.5802 0.3568 0.081 Uiso 1 1 calc R . .
C35 C 1.2008(2) 0.6617(3) 0.39435(19) 0.0487(7) Uani 1 1 d . . .
H35A H 1.2282 0.6319 0.4582 0.058 Uiso 1 1 calc R . .
H35B H 1.1877 0.7325 0.3999 0.058 Uiso 1 1 calc R . .
C36 C 0.9181(2) 0.5689(2) 0.08148(18) 0.0425(6) Uani 1 1 d . . .
H36 H 0.9677 0.5717 0.0563 0.051 Uiso 1 1 calc R . .
C37 C 0.8134(2) 0.5275(2) 0.02083(18) 0.0442(6) Uani 1 1 d . . .
C38 C 0.7958(3) 0.4932(3) -0.0716(2) 0.0573(8) Uani 1 1 d . . .
H38 H 0.8514 0.4947 -0.0896 0.069 Uiso 1 1 calc R . .
C39 C 0.6963(3) 0.4576(3) -0.1344(2) 0.0642(9) Uani 1 1 d . . .
H39 H 0.6851 0.4340 -0.1947 0.077 Uiso 1 1 calc R . .
C40 C 0.6124(3) 0.4562(3) -0.1095(2) 0.0593(8) Uani 1 1 d . . .
H40 H 0.5449 0.4332 -0.1535 0.071 Uiso 1 1 calc R . .
C41 C 0.6284(2) 0.4887(2) -0.01912(18) 0.0443(6) Uani 1 1 d . . .
C42 C 0.7301(2) 0.52542(19) 0.04810(17) 0.0393(5) Uani 1 1 d . . .
C43 C 0.5690(3) 0.6375(3) 0.4153(3) 0.0648(9) Uani 1 1 d . . .
H43A H 0.5849 0.5942 0.4696 0.097 Uiso 1 1 calc R . .
H43B H 0.5008 0.6191 0.3635 0.097 Uiso 1 1 calc R . .
H43C H 0.5661 0.7060 0.4337 0.097 Uiso 1 1 calc R . .
C44 C 0.4431(2) 0.4639(3) -0.0533(2) 0.0642(9) Uani 1 1 d . . .
H44A H 0.4166 0.5122 -0.1048 0.096 Uiso 1 1 calc R . .
H44B H 0.3987 0.4650 -0.0202 0.096 Uiso 1 1 calc R . .
H44C H 0.4411 0.3980 -0.0794 0.096 Uiso 1 1 calc R . .
O26 O 0.6571(2) 0.8054(3) 0.2544(2) 0.0811(9) Uani 1 1 d D . .
Cl1 Cl 0.56820(8) 0.96826(7) 0.40486(6) 0.0634(2) Uani 1 1 d . . .
O13 O 0.6074(4) 0.9819(4) 0.3373(3) 0.1399(17) Uani 1 1 d . . .
O14 O 0.4934(3) 0.8904(3) 0.3746(4) 0.1420(16) Uani 1 1 d . . .
O15 O 0.5295(5) 1.0557(5) 0.4172(5) 0.218(3) Uani 1 1 d . . .
O16 O 0.6590(5) 0.9428(4) 0.4913(3) 0.180(2) Uani 1 1 d . . .
O25 O 0.8243(3) 0.0806(3) 0.2324(2) 0.0862(9) Uani 1 1 d D . .
Cl2 Cl 0.89849(7) -0.06353(7) 0.05951(6) 0.0609(2) Uani 1 1 d . . .
O17 O 0.8148(3) -0.0719(3) 0.0860(4) 0.1307(15) Uani 1 1 d . . .
O18 O 0.9662(3) 0.0185(4) 0.1112(3) 0.1357(15) Uani 1 1 d . . .
O19 O 0.9544(5) -0.1545(4) 0.0807(4) 0.170(2) Uani 1 1 d . . .
O20 O 0.8637(5) -0.0442(4) -0.0354(3) 0.164(2) Uani 1 1 d . . .

loop_
_atom_site_aniso_label
_atom_site_aniso_U_11
_atom_site_aniso_U_22
_atom_site_aniso_U_33
_atom_site_aniso_U_23
_atom_site_aniso_U_13
_atom_site_aniso_U_12
Mn1 0.02754(15) 0.04097(19) 0.03081(15) -0.00278(14) 0.01591(12) -0.00299(13)
O1 0.0327(8) 0.0468(10) 0.0366(8) -0.0079(7) 0.0211(7) -0.0053(7)
O2 0.0318(8) 0.0515(10) 0.0318(8) -0.0042(7) 0.0140(7) -0.0059(7)
O3 0.0397(10) 0.0800(15) 0.0548(11) -0.0117(10) 0.0312(9) -0.0030(9)
O4 0.0326(9) 0.0554(11) 0.0426(9) -0.0030(8) 0.0119(7) -0.0009(8)
O5 0.0407(9) 0.0450(10) 0.0418(10) 0.0020(8) 0.0185(8) -0.0026(8)
O6 0.0644(14) 0.0454(11) 0.0721(15) 0.0087(11) 0.0398(12) 0.0036(10)
N1 0.0330(9) 0.0466(12) 0.0366(10) 0.0017(8) 0.0196(8) 0.0001(8)
N2 0.0288(9) 0.0388(10) 0.0402(10) -0.0011(8) 0.0179(8) -0.0012(8)
C1 0.0369(11) 0.0343(12) 0.0342(11) -0.0003(9) 0.0191(9) -0.0006(9)
C2 0.0418(13) 0.0511(15) 0.0423(13) -0.0025(11) 0.0262(11) -0.0006(11)
C3 0.0612(18) 0.079(2) 0.0502(16) -0.0151(15) 0.0386(14) -0.0044(16)
C4 0.071(2) 0.084(2) 0.0441(16) -0.0211(16) 0.0314(15) -0.0158(18)
C5 0.0522(16) 0.0659(18) 0.0387(13) -0.0121(13) 0.0214(12) -0.0125(14)
C6 0.0402(12) 0.0395(13) 0.0363(12) -0.0023(10) 0.0196(10) -0.0036(10)
C7 0.0348(11) 0.0411(13) 0.0399(12) -0.0048(10) 0.0167(10) -0.0075(9)
C8 0.0320(11) 0.0496(14) 0.0462(13) 0.0002(11) 0.0222(10) -0.0053(10)
C9 0.0323(10) 0.0504(14) 0.0407(12) 0.0027(11) 0.0205(9) 0.0023(10)
C10 0.0402(13) 0.086(2) 0.0461(13) -0.0015(15) 0.0269(11) 0.0009(15)
C11 0.0366(13) 0.095(2) 0.0659(18) -0.0044(19) 0.0316(13) 0.0018(16)
C12 0.0407(16) 0.103(3) 0.083(2) -0.024(2) 0.0347(16) -0.0187(17)
C13 0.0307(12) 0.084(2) 0.0585(17) -0.0190(16) 0.0199(12) -0.0118(13)
C14 0.0423(12) 0.0484(14) 0.0402(12) 0.0028(11) 0.0259(11) 0.0033(11)
C15 0.0477(13) 0.0426(13) 0.0336(12) 0.0009(10) 0.0195(10) 0.0011(10)
C16 0.0584(16) 0.0684(18) 0.0382(14) -0.0069(13) 0.0271(13) -0.0031(14)
C17 0.0670(19) 0.079(2) 0.0365(14) -0.0142(14) 0.0194(14) -0.0092(17)
C18 0.0467(15) 0.0631(18) 0.0364(13) -0.0053(12) 0.0092(11) -0.0077(13)
C19 0.0394(12) 0.0383(12) 0.0390(12) 0.0000(10) 0.0145(10) 0.0002(10)
C20 0.0380(12) 0.0356(12) 0.0329(11) 0.0009(9) 0.0140(9) 0.0013(9)
C21 0.0520(18) 0.091(3) 0.077(2) 0.000(2) 0.0469(17) 0.0037(17)
C22 0.0379(13) 0.0589(17) 0.0538(17) -0.0025(14) 0.0080(12) -0.0053(12)
Mn2 0.02994(15) 0.03961(19) 0.02989(15) -0.00224(14) 0.01645(12) -0.00269(14)
O7 0.0327(7) 0.0454(9) 0.0366(8) -0.0042(8) 0.0206(6) -0.0048(7)
O8 0.0345(8) 0.0594(11) 0.0305(8) -0.0058(8) 0.0135(7) -0.0039(8)
O9 0.0361(9) 0.0697(13) 0.0553(11) -0.0045(9) 0.0294(8) 0.0007(8)
O10 0.0356(9) 0.0602(12) 0.0460(10) -0.0107(9) 0.0107(8) -0.0062(8)
O11 0.0443(9) 0.0405(9) 0.0436(10) -0.0014(8) 0.0214(8) -0.0042(8)
O12 0.0742(15) 0.0463(12) 0.0763(15) 0.0138(11) 0.0472(13) 0.0117(10)
N3 0.0333(9) 0.0366(10) 0.0355(9) -0.0006(7) 0.0210(8) -0.0018(7)
N4 0.0350(9) 0.0459(11) 0.0320(9) 0.0014(9) 0.0179(8) 0.0007(9)
C23 0.0373(11) 0.0279(10) 0.0383(11) 0.0009(9) 0.0223(10) 0.0013(8)
C24 0.0435(13) 0.0427(13) 0.0499(14) -0.0019(11) 0.0294(12) 0.0013(11)
C25 0.0543(16) 0.0713(19) 0.0530(16) -0.0093(15) 0.0384(14) -0.0002(14)
C26 0.0640(18) 0.076(2) 0.0442(15) -0.0197(15) 0.0335(14) -0.0070(16)
C27 0.0467(14) 0.0527(15) 0.0373(12) -0.0101(11) 0.0209(11) -0.0070(12)
C28 0.0403(12) 0.0344(11) 0.0347(11) -0.0032(9) 0.0205(10) -0.0032(9)
C29 0.0366(11) 0.0358(12) 0.0331(11) -0.0014(9) 0.0170(9) -0.0040(9)
C30 0.0318(10) 0.0450(13) 0.0366(11) 0.0007(10) 0.0204(9) 0.0024(9)
C31 0.0353(11) 0.0462(14) 0.0386(12) -0.0005(10) 0.0220(10) -0.0020(10)
C32 0.0461(14) 0.091(2) 0.0423(14) 0.0048(15) 0.0304(12) -0.0024(15)
C33 0.0445(15) 0.115(3) 0.0591(18) -0.0045(19) 0.0360(14) -0.0156(17)
C34 0.0327(13) 0.121(3) 0.0549(17) -0.0087(19) 0.0251(13) -0.0054(16)
C35 0.0312(12) 0.0778(19) 0.0416(13) -0.0064(13) 0.0202(11) -0.0055(12)
C36 0.0430(12) 0.0535(15) 0.0370(12) 0.0045(11) 0.0232(10) 0.0069(11)
C37 0.0461(13) 0.0544(15) 0.0318(12) 0.0032(11) 0.0172(10) 0.0103(12)
C38 0.0593(18) 0.075(2) 0.0397(14) -0.0064(14) 0.0240(13) 0.0061(15)
C39 0.070(2) 0.083(2) 0.0379(15) -0.0153(15) 0.0229(15) -0.0007(18)
C40 0.0550(17) 0.069(2) 0.0402(14) -0.0145(14) 0.0086(13) -0.0048(15)
C41 0.0452(13) 0.0450(14) 0.0344(12) 0.0013(11) 0.0102(10) 0.0019(11)
C42 0.0437(13) 0.0378(12) 0.0319(11) 0.0026(10) 0.0128(10) 0.0044(10)
C43 0.0469(16) 0.085(2) 0.085(2) -0.0035(19) 0.0493(17) 0.0042(16)
C44 0.0399(15) 0.072(2) 0.0588(19) -0.0049(16) 0.0024(13) -0.0059(15)
O26 0.0763(17) 0.101(2) 0.0715(16) 0.0206(16) 0.0382(14) 0.0335(16)
Cl1 0.0770(5) 0.0651(5) 0.0610(4) 0.0096(4) 0.0424(4) 0.0006(4)
O13 0.206(4) 0.133(3) 0.130(3) -0.021(3) 0.119(3) -0.068(3)
O14 0.099(3) 0.113(3) 0.214(5) 0.022(3) 0.070(3) -0.023(2)
O15 0.207(6) 0.173(6) 0.289(8) -0.073(5) 0.124(6) 0.051(5)
O16 0.216(6) 0.158(4) 0.110(3) 0.045(3) 0.021(4) 0.010(4)
O25 0.099(2) 0.093(2) 0.0712(18) 0.0202(16) 0.0422(17) 0.0394(19)
Cl2 0.0675(5) 0.0666(5) 0.0556(4) 0.0115(4) 0.0337(4) 0.0002(4)
O17 0.129(3) 0.129(3) 0.188(4) 0.009(3) 0.119(3) -0.007(3)
O18 0.098(3) 0.119(3) 0.171(4) -0.018(3) 0.043(3) -0.024(2)
O19 0.236(6) 0.112(3) 0.206(5) 0.065(3) 0.138(5) 0.080(4)
O20 0.245(5) 0.161(4) 0.065(2) 0.027(2) 0.052(3) -0.045(4)

loop_
_atom_type_symbol
_atom_type_description
_atom_type_scat_dispersion_real
_atom_type_scat_dispersion_imag
_atom_type_scat_source
C C 0.0033 0.0016 'International Tables Vol C Tables 4.2.6.8 and 6.1.1.4'
H H 0.0000 0.0000 'International Tables Vol C Tables 4.2.6.8 and 6.1.1.4'
N N 0.0061 0.0033 'International Tables Vol C Tables 4.2.6.8 and 6.1.1.4'
O O 0.0106 0.0060 'International Tables Vol C Tables 4.2.6.8 and 6.1.1.4'
Na Na 0.0362 0.0249 'International Tables Vol C Tables 4.2.6.8 and 6.1.1.4'
Cl Cl 0.1484 0.1585 'International Tables Vol C Tables 4.2.6.8 and 6.1.1.4'
Mn Mn 0.3368 0.7283 'International Tables Vol C Tables 4.2.6.8 and 6.1.1.4'

loop_
_geom_angle_atom_site_label_1
_geom_angle_atom_site_label_2
_geom_angle_atom_site_label_3
_geom_angle
_geom_angle_site_symmetry_1
_geom_angle_site_symmetry_3
_geom_angle_publ_flag
O1 Mn1 O2 92.54(7) . . ?
O1 Mn1 N2 92.48(7) . . ?
O2 Mn1 N2 173.84(8) . . ?
O1 Mn1 N1 174.60(8) . . ?
O2 Mn1 N1 92.10(8) . . ?
N2 Mn1 N1 83.07(8) . . ?
O1 Mn1 O5 92.84(7) . . ?
O2 Mn1 O5 91.87(8) . . ?
N2 Mn1 O5 91.44(8) . . ?
N1 Mn1 O5 84.25(8) . . ?
O1 Mn1 O6 86.46(8) . . ?
O2 Mn1 O6 87.71(9) . . ?
N2 Mn1 O6 89.03(9) . . ?
N1 Mn1 O6 96.48(9) . . ?
O5 Mn1 O6 179.17(8) . . ?
C1 O1 Mn1 129.10(14) . . ?
C20 O2 Mn1 128.93(15) . . ?
C2 O3 C21 117.5(2) . . ?
C19 O4 C22 117.3(2) . . ?
Mn1 O5 H5A 108(2) . . ?
Mn1 O5 H5B 115(2) . . ?
H5A O5 H5B 108(2) . . ?
Mn1 O6 H6A 105(2) . . ?
Mn1 O6 H6B 118(2) . . ?
H6A O6 H6B 114(3) . . ?
C14 N1 C9 122.4(2) . . ?
C14 N1 Mn1 125.50(17) . . ?
C9 N1 Mn1 111.59(14) . . ?
C7 N2 C8 121.9(2) . . ?
C7 N2 Mn1 125.18(16) . . ?
C8 N2 Mn1 112.90(15) . . ?
O1 C1 C6 124.2(2) . . ?
O1 C1 C2 117.3(2) . . ?
C6 C1 C2 118.5(2) . . ?
O3 C2 C3 125.5(2) . . ?
O3 C2 C1 113.6(2) . . ?
C3 C2 C1 120.9(2) . . ?
C2 C3 C4 119.9(3) . . ?
C2 C3 H3 120.0 . . ?
C4 C3 H3 120.0 . . ?
C5 C4 C3 120.7(3) . . ?
C5 C4 H4 119.7 . . ?
C3 C4 H4 119.7 . . ?
C4 C5 C6 120.4(3) . . ?
C4 C5 H5 119.8 . . ?
C6 C5 H5 119.8 . . ?
C1 C6 C5 119.6(2) . . ?
C1 C6 C7 122.5(2) . . ?
C5 C6 C7 117.8(2) . . ?
N2 C7 C6 126.2(2) . . ?
N2 C7 H7 116.9 . . ?
C6 C7 H7 116.9 . . ?
N2 C8 C13 116.1(2) . . ?
N2 C8 C9 106.14(19) . . ?
C13 C8 C9 110.8(2) . . ?
N2 C8 H8 107.9 . . ?
C13 C8 H8 107.9 . . ?
C9 C8 H8 107.9 . . ?
N1 C9 C10 116.0(2) . . ?
N1 C9 C8 106.64(19) . . ?
C10 C9 C8 111.1(2) . . ?
N1 C9 H9 107.6 . . ?
C10 C9 H9 107.6 . . ?
C8 C9 H9 107.6 . . ?
C9 C10 C11 109.4(2) . . ?
C9 C10 H10A 109.8 . . ?
C11 C10 H10A 109.8 . . ?
C9 C10 H10B 109.8 . . ?
C11 C10 H10B 109.8 . . ?
H10A C10 H10B 108.2 . . ?
C12 C11 C10 111.2(3) . . ?
C12 C11 H11A 109.4 . . ?
C10 C11 H11A 109.4 . . ?
C12 C11 H11B 109.4 . . ?
C10 C11 H11B 109.4 . . ?
H11A C11 H11B 108.0 . . ?
C11 C12 C13 111.4(3) . . ?
C11 C12 H12A 109.3 . . ?
C13 C12 H12A 109.3 . . ?
C11 C12 H12B 109.3 . . ?
C13 C12 H12B 109.3 . . ?
H12A C12 H12B 108.0 . . ?
C8 C13 C12 109.5(3) . . ?
C8 C13 H13A 109.8 . . ?
C12 C13 H13A 109.8 . . ?
C8 C13 H13B 109.8 . . ?
C12 C13 H13B 109.8 . . ?
H13A C13 H13B 108.2 . . ?
N1 C14 C15 126.3(2) . . ?
N1 C14 H14 116.8 . . ?
C15 C14 H14 116.8 . . ?
C20 C15 C16 120.2(2) . . ?
C20 C15 C14 122.0(2) . . ?
C16 C15 C14 117.9(2) . . ?
C17 C16 C15 119.9(3) . . ?
C17 C16 H16 120.1 . . ?
C15 C16 H16 120.1 . . ?
C16 C17 C18 120.5(3) . . ?
C16 C17 H17 119.8 . . ?
C18 C17 H17 119.8 . . ?
C19 C18 C17 121.5(3) . . ?
C19 C18 H18 119.3 . . ?
C17 C18 H18 119.3 . . ?
O4 C19 C18 126.8(2) . . ?
O4 C19 C20 113.6(2) . . ?
C18 C19 C20 119.6(2) . . ?
O2 C20 C15 124.5(2) . . ?
O2 C20 C19 117.1(2) . . ?
C15 C20 C19 118.4(2) . . ?
O3 C21 H21A 109.5 . . ?
O3 C21 H21B 109.5 . . ?
H21A C21 H21B 109.5 . . ?
O3 C21 H21C 109.5 . . ?
H21A C21 H21C 109.5 . . ?
H21B C21 H21C 109.5 . . ?
O4 C22 H22A 109.5 . . ?
O4 C22 H22B 109.5 . . ?
H22A C22 H22B 109.5 . . ?
O4 C22 H22C 109.5 . . ?
H22A C22 H22C 109.5 . . ?
H22B C22 H22C 109.5 . . ?
O8 Mn2 O7 93.45(7) . . ?
O8 Mn2 N4 91.79(8) . . ?
O7 Mn2 N4 173.36(9) . . ?
O8 Mn2 N3 173.56(8) . . ?
O7 Mn2 N3 92.00(7) . . ?
N4 Mn2 N3 83.02(8) . . ?
O8 Mn2 O11 92.29(8) . . ?
O7 Mn2 O11 93.07(8) . . ?
N4 Mn2 O11 90.79(8) . . ?
N3 Mn2 O11 83.98(7) . . ?
O8 Mn2 O12 93.29(9) . . ?
O7 Mn2 O12 86.12(9) . . ?
N4 Mn2 O12 89.51(9) . . ?
N3 Mn2 O12 90.50(9) . . ?
O11 Mn2 O12 174.40(9) . . ?
C23 O7 Mn2 127.75(14) . . ?
C42 O8 Mn2 128.26(15) . . ?
C24 O9 C43 118.2(2) . . ?
C41 O10 C44 118.7(2) . . ?
Mn2 O11 H11C 120(3) . . ?
Mn2 O11 H11D 112(3) . . ?
H11C O11 H11D 104(2) . . ?
Mn2 O12 H12C 119(2) . . ?
Mn2 O12 H12D 132(2) . . ?
H12C O12 H12D 106(3) . . ?
C29 N3 C30 122.2(2) . . ?
C29 N3 Mn2 125.74(16) . . ?
C30 N3 Mn2 112.05(14) . . ?
C36 N4 C31 122.8(2) . . ?
C36 N4 Mn2 125.82(18) . . ?
C31 N4 Mn2 111.37(14) . . ?
O7 C23 C28 125.1(2) . . ?
O7 C23 C24 117.0(2) . . ?
C28 C23 C24 117.9(2) . . ?
O9 C24 C25 126.0(2) . . ?
O9 C24 C23 113.7(2) . . ?
C25 C24 C23 120.2(2) . . ?
C24 C25 C26 120.8(2) . . ?
C24 C25 H25 119.6 . . ?
C26 C25 H25 119.6 . . ?
C27 C26 C25 120.1(3) . . ?
C27 C26 H26 119.9 . . ?
C25 C26 H26 119.9 . . ?
C26 C27 C28 120.3(2) . . ?
C26 C27 H27 119.9 . . ?
C28 C27 H27 119.9 . . ?
C27 C28 C23 120.6(2) . . ?
C27 C28 C29 117.3(2) . . ?
C23 C28 C29 122.1(2) . . ?
N3 C29 C28 125.5(2) . . ?
N3 C29 H29 117.2 . . ?
C28 C29 H29 117.2 . . ?
N3 C30 C35 115.49(19) . . ?
N3 C30 C31 105.33(18) . . ?
C35 C30 C31 110.7(2) . . ?
N3 C30 H30 108.4 . . ?
C35 C30 H30 108.4 . . ?
C31 C30 H30 108.4 . . ?
N4 C31 C32 116.5(2) . . ?
N4 C31 C30 105.99(18) . . ?
C32 C31 C30 112.0(2) . . ?
N4 C31 H31 107.3 . . ?
C32 C31 H31 107.3 . . ?
C30 C31 H31 107.3 . . ?
C31 C32 C33 109.5(2) . . ?
C31 C32 H32A 109.8 . . ?
C33 C32 H32A 109.8 . . ?
C31 C32 H32B 109.8 . . ?
C33 C32 H32B 109.8 . . ?
H32A C32 H32B 108.2 . . ?
C32 C33 C34 111.2(3) . . ?
C32 C33 H33A 109.4 . . ?
C34 C33 H33A 109.4 . . ?
C32 C33 H33B 109.4 . . ?
C34 C33 H33B 109.4 . . ?
H33A C33 H33B 108.0 . . ?
C33 C34 C35 111.0(3) . . ?
C33 C34 H34A 109.4 . . ?
C35 C34 H34A 109.4 . . ?
C33 C34 H34B 109.4 . . ?
C35 C34 H34B 109.4 . . ?
H34A C34 H34B 108.0 . . ?
C30 C35 C34 110.8(2) . . ?
C30 C35 H35A 109.5 . . ?
C34 C35 H35A 109.5 . . ?
C30 C35 H35B 109.5 . . ?
C34 C35 H35B 109.5 . . ?
H35A C35 H35B 108.1 . . ?
N4 C36 C37 125.1(2) . . ?
N4 C36 H36 117.5 . . ?
C37 C36 H36 117.5 . . ?
C42 C37 C38 120.4(3) . . ?
C42 C37 C36 122.7(2) . . ?
C38 C37 C36 116.8(2) . . ?
C39 C38 C37 119.6(3) . . ?
C39 C38 H38 120.2 . . ?
C37 C38 H38 120.2 . . ?
C38 C39 C40 121.0(3) . . ?
C38 C39 H39 119.5 . . ?
C40 C39 H39 119.5 . . ?
C39 C40 C41 120.2(3) . . ?
C39 C40 H40 119.9 . . ?
C41 C40 H40 119.9 . . ?
O10 C41 C40 124.9(3) . . ?
O10 C41 C42 114.6(2) . . ?
C40 C41 C42 120.6(3) . . ?
O8 C42 C37 124.5(2) . . ?
O8 C42 C41 117.3(2) . . ?
C37 C42 C41 118.3(2) . . ?
O9 C43 H43A 109.5 . . ?
O9 C43 H43B 109.5 . . ?
H43A C43 H43B 109.5 . . ?
O9 C43 H43C 109.5 . . ?
H43A C43 H43C 109.5 . . ?
H43B C43 H43C 109.5 . . ?
O10 C44 H44A 109.5 . . ?
O10 C44 H44B 109.5 . . ?
H44A C44 H44B 109.5 . . ?
O10 C44 H44C 109.5 . . ?
H44A C44 H44C 109.5 . . ?
H44B C44 H44C 109.5 . . ?
H26E O26 H26D 101(3) . . ?
O15 Cl1 O13 108.2(4) . . ?
O15 Cl1 O14 114.2(4) . . ?
O13 Cl1 O14 109.2(3) . . ?
O15 Cl1 O16 108.7(4) . . ?
O13 Cl1 O16 105.1(4) . . ?
O14 Cl1 O16 110.9(3) . . ?
H25D O25 H25E 102(3) . . ?
O20 Cl2 O19 108.2(3) . . ?
O20 Cl2 O17 113.2(3) . . ?
O19 Cl2 O17 108.0(3) . . ?
O20 Cl2 O18 106.9(3) . . ?
O19 Cl2 O18 111.9(3) . . ?
O17 Cl2 O18 108.7(3) . . ?

loop_
_geom_bond_atom_site_label_1
_geom_bond_atom_site_label_2
_geom_bond_distance
_geom_bond_site_symmetry_2
_geom_bond_publ_flag
Mn1 O1 1.8739(16) . ?
Mn1 O2 1.8746(16) . ?
Mn1 N2 1.979(2) . ?
Mn1 N1 1.9800(19) . ?
Mn1 O5 2.272(2) . ?
Mn1 O6 2.318(2) . ?
O1 C1 1.323(3) . ?
O2 C20 1.319(3) . ?
O3 C2 1.370(3) . ?
O3 C21 1.430(3) . ?
O4 C19 1.362(3) . ?
O4 C22 1.437(3) . ?
O5 H5A 0.835(17) . ?
O5 H5B 0.819(16) . ?
O6 H6A 0.796(17) . ?
O6 H6B 0.831(17) . ?
N1 C14 1.276(3) . ?
N1 C9 1.484(3) . ?
N2 C7 1.287(3) . ?
N2 C8 1.489(3) . ?
C1 C6 1.405(3) . ?
C1 C2 1.415(3) . ?
C2 C3 1.372(4) . ?
C3 C4 1.405(5) . ?
C3 H3 0.9300 . ?
C4 C5 1.355(4) . ?
C4 H4 0.9300 . ?
C5 C6 1.420(4) . ?
C5 H5 0.9300 . ?
C6 C7 1.432(3) . ?
C7 H7 0.9300 . ?
C8 C13 1.518(3) . ?
C8 C9 1.526(4) . ?
C8 H8 0.9800 . ?
C9 C10 1.514(3) . ?
C9 H9 0.9800 . ?
C10 C11 1.525(4) . ?
C10 H10A 0.9700 . ?
C10 H10B 0.9700 . ?
C11 C12 1.519(5) . ?
C11 H11A 0.9700 . ?
C11 H11B 0.9700 . ?
C12 C13 1.530(4) . ?
C12 H12A 0.9700 . ?
C12 H12B 0.9700 . ?
C13 H13A 0.9700 . ?
C13 H13B 0.9700 . ?
C14 C15 1.440(4) . ?
C14 H14 0.9300 . ?
C15 C20 1.401(3) . ?
C15 C16 1.419(4) . ?
C16 C17 1.361(4) . ?
C16 H16 0.9300 . ?
C17 C18 1.383(5) . ?
C17 H17 0.9300 . ?
C18 C19 1.376(4) . ?
C18 H18 0.9300 . ?
C19 C20 1.424(3) . ?
C21 H21A 0.9600 . ?
C21 H21B 0.9600 . ?
C21 H21C 0.9600 . ?
C22 H22A 0.9600 . ?
C22 H22B 0.9600 . ?
C22 H22C 0.9600 . ?
Mn2 O8 1.8775(17) . ?
Mn2 O7 1.8843(15) . ?
Mn2 N4 1.9823(19) . ?
Mn2 N3 1.983(2) . ?
Mn2 O11 2.2689(19) . ?
Mn2 O12 2.273(2) . ?
O7 C23 1.317(3) . ?
O8 C42 1.328(3) . ?
O9 C24 1.353(3) . ?
O9 C43 1.440(3) . ?
O10 C41 1.360(3) . ?
O10 C44 1.436(3) . ?
O11 H11C 0.854(18) . ?
O11 H11D 0.849(18) . ?
O12 H12C 0.856(18) . ?
O12 H12D 0.845(18) . ?
N3 C29 1.287(3) . ?
N3 C30 1.487(3) . ?
N4 C36 1.285(3) . ?
N4 C31 1.490(3) . ?
C23 C28 1.408(3) . ?
C23 C24 1.420(3) . ?
C24 C25 1.381(4) . ?
C25 C26 1.394(4) . ?
C25 H25 0.9300 . ?
C26 C27 1.367(4) . ?
C26 H26 0.9300 . ?
C27 C28 1.405(3) . ?
C27 H27 0.9300 . ?
C28 C29 1.439(3) . ?
C29 H29 0.9300 . ?
C30 C35 1.516(3) . ?
C30 C31 1.528(3) . ?
C30 H30 0.9800 . ?
C31 C32 1.517(3) . ?
C31 H31 0.9800 . ?
C32 C33 1.521(4) . ?
C32 H32A 0.9700 . ?
C32 H32B 0.9700 . ?
C33 C34 1.522(5) . ?
C33 H33A 0.9700 . ?
C33 H33B 0.9700 . ?
C34 C35 1.525(3) . ?
C34 H34A 0.9700 . ?
C34 H34B 0.9700 . ?
C35 H35A 0.9700 . ?
C35 H35B 0.9700 . ?
C36 C37 1.441(4) . ?
C36 H36 0.9300 . ?
C37 C42 1.397(4) . ?
C37 C38 1.414(4) . ?
C38 C39 1.370(5) . ?
C38 H38 0.9300 . ?
C39 C40 1.380(5) . ?
C39 H39 0.9300 . ?
C40 C41 1.384(4) . ?
C40 H40 0.9300 . ?
C41 C42 1.415(4) . ?
C43 H43A 0.9600 . ?
C43 H43B 0.9600 . ?
C43 H43C 0.9600 . ?
C44 H44A 0.9600 . ?
C44 H44B 0.9600 . ?
C44 H44C 0.9600 . ?
O26 H26E 0.86(2) . ?
O26 H26D 0.876(18) . ?
Cl1 O15 1.330(5) . ?
Cl1 O13 1.389(3) . ?
Cl1 O14 1.391(4) . ?
Cl1 O16 1.410(5) . ?
O25 H25D 0.845(19) . ?
O25 H25E 0.859(19) . ?
Cl2 O20 1.350(3) . ?
Cl2 O19 1.395(4) . ?
Cl2 O17 1.397(3) . ?
Cl2 O18 1.429(4) . ?
